data_7219148
loop_
_publ_author_name
'Liu, Qing-Xiang'
'Zhao, Zhi-Xiang'
'Zhao, Xiao-Jun'
'Wei, Qing'
'Chen, Ai-Hui'
'Li, Hui-Long'
'Wang, Xiu-Guang'

_publ_section_title
;
 Structures of NHC Hg(ii) and Ag(i) complexes and selective recognition of
 nitrate anion
;
_journal_issue 6
_journal_name_full CrystEngComm
_journal_page_first 1358
_journal_paper_doi 10.1039/C4CE01519C
_journal_volume 17
_journal_year 2015
_chemical_formula_sum 'C38 H44 Hg2 I4 N4 O3 S'
_chemical_formula_weight 1545.61
_chemical_name_systematic ?
_space_group_IT_number 9
_symmetry_cell_setting monoclinic
_symmetry_space_group_name_Hall 'C -2yc'
_symmetry_space_group_name_H-M 'C 1 c 1'
_atom_sites_solution_hydrogens geom
_atom_sites_solution_primary direct
_atom_sites_solution_secondary difmap
_audit_creation_method SHELXL-97
_audit_update_record
;
2014-07-04 deposited with the CCDC.
2014-12-22 downloaded from the CCDC.
;
_cell_angle_alpha 90.00
_cell_angle_beta 90.2920(10)
_cell_angle_gamma 90.00
_cell_formula_units_Z 4
_cell_length_a 11.7672(9)
_cell_length_b 19.2956(9)
_cell_length_c 19.0562(11)
_cell_measurement_reflns_used 9943
_cell_measurement_temperature 296(2)
_cell_measurement_theta_max 28.36
_cell_measurement_theta_min 2.29
_cell_volume 4326.8(5)
_computing_cell_refinement 'Bruker SAINT'
_computing_data_collection 'Bruker APEX2'
_computing_data_reduction 'Bruker SAINT'
_computing_molecular_graphics 'Bruker SHELXTL'
_computing_publication_material 'Bruker SHELXTL'
_computing_structure_refinement 'SHELXL-97 (Sheldrick, 1997)'
_computing_structure_solution 'SHELXS-97 (Sheldrick, 1990)'
_diffrn_ambient_temperature 296(2)
_diffrn_measured_fraction_theta_full 0.999
_diffrn_measured_fraction_theta_max 0.999
_diffrn_measurement_device_type 'Bruker APEX-II CCD'
_diffrn_measurement_method '\f and \w scans'
_diffrn_radiation_monochromator graphite
_diffrn_radiation_source 'fine-focus sealed tube'
_diffrn_radiation_type MoK\a
_diffrn_radiation_wavelength 0.71073
_diffrn_reflns_av_R_equivalents 0.0563
_diffrn_reflns_av_sigmaI/netI 0.0786
_diffrn_reflns_limit_h_max 12
_diffrn_reflns_limit_h_min -13
_diffrn_reflns_limit_k_max 22
_diffrn_reflns_limit_k_min -20
_diffrn_reflns_limit_l_max 22
_diffrn_reflns_limit_l_min -22
_diffrn_reflns_number 10601
_diffrn_reflns_theta_full 25.01
_diffrn_reflns_theta_max 25.01
_diffrn_reflns_theta_min 2.03
_diffrn_standards_number 0
_exptl_absorpt_coefficient_mu 10.030
_exptl_absorpt_correction_T_max 0.3555
_exptl_absorpt_correction_T_min 0.3146
_exptl_absorpt_correction_type multi-scan
_exptl_absorpt_process_details sadabs
_exptl_crystal_colour yellow
_exptl_crystal_density_diffrn 2.373
_exptl_crystal_density_meas ?
_exptl_crystal_density_method 'not measured'
_exptl_crystal_description block
_exptl_crystal_F_000 2848
_exptl_crystal_size_max 0.15
_exptl_crystal_size_mid 0.14
_exptl_crystal_size_min 0.13
_refine_diff_density_max 3.057
_refine_diff_density_min -2.211
_refine_diff_density_rms 0.229
_refine_ls_abs_structure_details 'Flack H D (1983), Acta Cryst. A39, 876-881'
_refine_ls_abs_structure_Flack 0.019(5)
_refine_ls_extinction_method none
_refine_ls_goodness_of_fit_ref 1.057
_refine_ls_hydrogen_treatment constr
_refine_ls_matrix_type full
_refine_ls_number_parameters 473
_refine_ls_number_reflns 5605
_refine_ls_number_restraints 65
_refine_ls_restrained_S_all 1.052
_refine_ls_R_factor_all 0.0390
_refine_ls_R_factor_gt 0.0384
_refine_ls_shift/su_max 0.001
_refine_ls_shift/su_mean 0.000
_refine_ls_structure_factor_coef Fsqd
_refine_ls_weighting_details 'calc w=1/[\s^2^(Fo^2^)+(0.0404P)^2^+0.0000P] where P=(Fo^2^+2Fc^2^)/3'
_refine_ls_weighting_scheme calc
_refine_ls_wR_factor_gt 0.0917
_refine_ls_wR_factor_ref 0.0920
_reflns_number_gt 5496
_reflns_number_total 5605
_reflns_threshold_expression >2sigma(I)
_cod_data_source_file c4ce01519c2.cif
_cod_data_source_block n111031b
_cod_depositor_comments
;
The following automatic conversions were performed:

'_symmetry_cell_setting' value 'Monoclinic' changed to 'monoclinic'
according to
/usr/data/users/saulius/crontab/automatic-downloads/rss-feeds/RSC/lib/dictionaries/cif_core.dic
dictionary named 'cif_core.dic' version 2.4.2 from 2011-04-26.

Automatic conversion script
Id: cif_fix_values 2935 2014-11-11 08:27:57Z andrius 

The following automatic conversions were performed:

'_exptl_crystal_density_meas' value 'none' was changed to '?' - the
value is perceived as not measured.

Automatic conversion script
Id: cif_fix_values 3008 2015-01-20 13:52:24Z robertas 

 Adding full bibliography for 7219144--7219151.cif.
;
_cod_original_sg_symbol_H-M Cc
_cod_database_code 7219148

loop_
_symmetry_equiv_pos_as_xyz
'x, y, z'
'x, -y, z+1/2'
'x+1/2, y+1/2, z'
'x+1/2, -y+1/2, z+1/2'

loop_
_atom_site_label
_atom_site_type_symbol
_atom_site_fract_x
_atom_site_fract_y
_atom_site_fract_z
_atom_site_U_iso_or_equiv
_atom_site_adp_type
_atom_site_occupancy
_atom_site_symmetry_multiplicity
_atom_site_calc_flag
_atom_site_refinement_flags
Hg1 Hg 1.06348(3) 0.79251(2) 0.63463(2) 0.01741(12) Uani 1 1 d .
Hg2 Hg 0.93595(3) 0.84333(2) 0.36585(2) 0.01474(12) Uani 1 1 d .
I1 I 0.82991(6) 0.80017(4) 0.64394(4) 0.02284(19) Uani 1 1 d .
I2 I 1.10838(6) 0.84442(4) 0.49490(4) 0.01658(17) Uani 1 1 d .
I3 I 1.12061(6) 0.65266(4) 0.64471(4) 0.01881(18) Uani 1 1 d .
I4 I 1.19595(6) 0.87637(4) 0.71763(5) 0.0293(2) Uani 1 1 d .
O1 O 0.7133(7) 0.7162(4) 0.4003(5) 0.0213(19) Uani 1 1 d .
O2 O 0.6686(7) 0.8581(4) 0.3990(4) 0.0192(18) Uani 1 1 d .
N1 N 0.9999(7) 0.7165(4) 0.2799(5) 0.0133(18) Uani 1 1 d U
N2 N 0.9591(7) 0.6865(5) 0.3871(4) 0.0094(16) Uani 1 1 d U
N3 N 0.8303(7) 0.9702(5) 0.4372(5) 0.0124(19) Uani 1 1 d .
N4 N 0.8986(7) 0.9984(5) 0.3359(5) 0.015(2) Uani 1 1 d .
C1 C 1.0240(9) 0.6466(6) 0.2843(6) 0.014(2) Uani 1 1 d U
C2 C 1.0686(8) 0.6000(6) 0.2365(6) 0.012(2) Uani 1 1 d .
H2 H 1.0852 0.6130 0.1907 0.015 Uiso 1 1 calc R
C3 C 1.0871(9) 0.5334(6) 0.2603(6) 0.016(2) Uani 1 1 d U
H3 H 1.1175 0.5009 0.2296 0.019 Uiso 1 1 calc R
C4 C 1.0621(9) 0.5132(6) 0.3280(6) 0.017(2) Uani 1 1 d .
H4 H 1.0738 0.4674 0.3415 0.020 Uiso 1 1 calc R
C5 C 1.0195(9) 0.5607(6) 0.3764(6) 0.018(2) Uani 1 1 d .
H5 H 1.0058 0.5481 0.4227 0.022 Uiso 1 1 calc R
C6 C 0.9988(9) 0.6262(6) 0.3531(6) 0.011(2) Uani 1 1 d U
C7 C 0.9633(8) 0.7403(5) 0.3422(5) 0.0100(17) Uani 1 1 d U
C8 C 1.0208(9) 0.7575(6) 0.2145(6) 0.012(2) Uani 1 1 d .
H8A H 1.0974 0.7485 0.1982 0.014 Uiso 1 1 calc R
H8B H 1.0152 0.8066 0.2252 0.014 Uiso 1 1 calc R
C9 C 0.9360(10) 0.7397(7) 0.1557(6) 0.024(3) Uani 1 1 d .
H9A H 0.9319 0.6898 0.1501 0.028 Uiso 1 1 calc R
H9B H 0.8610 0.7564 0.1682 0.028 Uiso 1 1 calc R
C10 C 0.9721(11) 0.7720(7) 0.0886(7) 0.028(3) Uani 1 1 d .
H10A H 0.9747 0.8215 0.0941 0.041 Uiso 1 1 calc R
H10B H 0.9188 0.7603 0.0523 0.041 Uiso 1 1 calc R
H10C H 1.0461 0.7552 0.0763 0.041 Uiso 1 1 calc R
C11 C 0.9208(9) 0.6886(6) 0.4605(6) 0.016(2) Uani 1 1 d .
H11A H 0.9022 0.7360 0.4728 0.019 Uiso 1 1 calc R
H11B H 0.9825 0.6736 0.4908 0.019 Uiso 1 1 calc R
C12 C 0.8173(9) 0.6427(6) 0.4734(6) 0.012(2) Uani 1 1 d U
C13 C 0.7149(9) 0.6577(6) 0.4424(6) 0.014(2) Uani 1 1 d .
C14 C 0.6186(10) 0.6160(6) 0.4530(6) 0.020(2) Uani 1 1 d U
H14 H 0.5502 0.6255 0.4302 0.024 Uiso 1 1 calc R
C15 C 0.6286(10) 0.5609(6) 0.4979(6) 0.023(3) Uani 1 1 d .
H15 H 0.5659 0.5325 0.5054 0.028 Uiso 1 1 calc R
C16 C 0.7300(10) 0.5462(7) 0.5328(6) 0.025(3) Uani 1 1 d .
H16 H 0.7351 0.5094 0.5642 0.030 Uiso 1 1 calc R
C17 C 0.8243(10) 0.5886(6) 0.5192(6) 0.019(2) Uani 1 1 d .
H17 H 0.8929 0.5796 0.5419 0.023 Uiso 1 1 calc R
C18 C 0.6017(10) 0.7404(6) 0.3793(7) 0.022(3) Uani 1 1 d .
H18A H 0.5517 0.7427 0.4195 0.027 Uiso 1 1 calc R
H18B H 0.5685 0.7094 0.3447 0.027 Uiso 1 1 calc R
C19 C 0.6184(10) 0.8102(7) 0.3489(7) 0.023(3) Uani 1 1 d .
H19A H 0.6674 0.8067 0.3083 0.028 Uiso 1 1 calc R
H19B H 0.5457 0.8283 0.3333 0.028 Uiso 1 1 calc R
C20 C 0.6061(9) 0.8833(6) 0.4536(6) 0.016(2) Uani 1 1 d .
C21 C 0.6665(9) 0.9207(5) 0.5024(6) 0.012(2) Uani 1 1 d .
C22 C 0.6092(9) 0.9514(6) 0.5585(6) 0.015(2) Uani 1 1 d .
H22 H 0.6500 0.9774 0.5910 0.018 Uiso 1 1 calc R
C23 C 0.4927(10) 0.9439(7) 0.5666(7) 0.023(3) Uani 1 1 d .
H23 H 0.4555 0.9642 0.6043 0.028 Uiso 1 1 calc R
C24 C 0.4326(10) 0.9050(7) 0.5165(7) 0.027(3) Uani 1 1 d .
H24 H 0.3546 0.8990 0.5214 0.033 Uiso 1 1 calc R
C25 C 0.4872(10) 0.8758(6) 0.4604(7) 0.020(3) Uani 1 1 d .
H25 H 0.4461 0.8510 0.4270 0.024 Uiso 1 1 calc R
C26 C 0.7947(8) 0.9270(5) 0.4968(5) 0.010(2) Uani 1 1 d .
H26A H 0.8243 0.9469 0.5399 0.013 Uiso 1 1 calc R
H26B H 0.8272 0.8811 0.4917 0.013 Uiso 1 1 calc R
C27 C 0.8107(9) 1.0412(5) 0.4298(5) 0.010(2) Uani 1 1 d U
C28 C 0.8533(10) 1.0582(6) 0.3651(6) 0.017(2) Uani 1 1 d U
C29 C 0.8461(9) 1.1257(6) 0.3383(7) 0.019(2) Uani 1 1 d .
H29 H 0.8735 1.1376 0.2942 0.022 Uiso 1 1 calc R
C30 C 0.7950(10) 1.1735(7) 0.3825(7) 0.024(3) Uani 1 1 d .
H30 H 0.7878 1.2190 0.3670 0.029 Uiso 1 1 calc R
C31 C 0.7530(11) 1.1566(6) 0.4503(7) 0.025(3) Uani 1 1 d .
H31 H 0.7211 1.1908 0.4784 0.030 Uiso 1 1 calc R
C32 C 0.7598(9) 1.0892(6) 0.4743(7) 0.018(2) Uani 1 1 d .
H32 H 0.7317 1.0765 0.5180 0.021 Uiso 1 1 calc R
C33 C 0.8842(9) 0.9451(5) 0.3803(6) 0.013(2) Uani 1 1 d .
C34 C 0.9560(10) 0.9950(6) 0.2679(6) 0.020(3) Uani 1 1 d .
H34A H 1.0155 0.9603 0.2706 0.024 Uiso 1 1 calc R
H34B H 0.9920 1.0393 0.2589 0.024 Uiso 1 1 calc R
C35 C 0.8791(10) 0.9778(7) 0.2073(6) 0.021(3) Uani 1 1 d .
H35A H 0.8233 1.0143 0.2010 0.025 Uiso 1 1 calc R
H35B H 0.8391 0.9349 0.2166 0.025 Uiso 1 1 calc R
C36 C 0.9499(11) 0.9704(7) 0.1415(7) 0.027(3) Uani 1 1 d .
H36A H 0.9786 1.0150 0.1280 0.040 Uiso 1 1 calc R
H36B H 0.9037 0.9520 0.1043 0.040 Uiso 1 1 calc R
H36C H 1.0124 0.9396 0.1506 0.040 Uiso 1 1 calc R
O3 O 1.1331(7) 0.8679(5) 0.3016(5) 0.028(2) Uani 1 1 d .
S1 S 1.2554(2) 0.88483(16) 0.31308(16) 0.0206(6) Uani 1 1 d .
C37 C 1.2573(11) 0.9677(6) 0.3538(7) 0.025(3) Uani 1 1 d U
H37A H 1.2068 0.9984 0.3291 0.038 Uiso 1 1 calc R
H37B H 1.3331 0.9861 0.3528 0.038 Uiso 1 1 calc R
H37C H 1.2330 0.9634 0.4017 0.038 Uiso 1 1 calc R
C38 C 1.3096(13) 0.9092(8) 0.2296(8) 0.036(3) Uani 1 1 d U
H38A H 1.3020 0.8711 0.1976 0.053 Uiso 1 1 calc R
H38B H 1.3884 0.9214 0.2343 0.053 Uiso 1 1 calc R
H38C H 1.2678 0.9482 0.2121 0.053 Uiso 1 1 calc R

loop_
_atom_site_aniso_label
_atom_site_aniso_U_11
_atom_site_aniso_U_22
_atom_site_aniso_U_33
_atom_site_aniso_U_23
_atom_site_aniso_U_13
_atom_site_aniso_U_12
Hg1 0.0125(2) 0.0180(2) 0.0217(2) -0.00173(17) -0.00323(16) 0.00221(16)
Hg2 0.0119(2) 0.0144(2) 0.0179(2) -0.00168(17) 0.00124(17) -0.00092(16)
I1 0.0111(4) 0.0310(5) 0.0264(4) 0.0047(3) 0.0024(3) 0.0033(3)
I2 0.0113(4) 0.0192(4) 0.0192(4) 0.0028(3) -0.0039(3) -0.0043(3)
I3 0.0186(4) 0.0158(4) 0.0220(4) 0.0005(3) -0.0027(3) 0.0035(3)
I4 0.0178(4) 0.0304(5) 0.0395(5) -0.0176(4) -0.0101(3) 0.0065(3)
O1 0.020(4) 0.011(4) 0.033(5) -0.002(3) -0.012(4) 0.000(3)
O2 0.018(4) 0.018(4) 0.022(5) -0.008(3) -0.003(4) -0.001(3)
N1 0.015(5) 0.010(5) 0.015(3) -0.002(3) 0.005(4) 0.000(3)
N2 0.013(5) 0.005(4) 0.010(3) -0.003(2) -0.005(3) 0.002(3)
N3 0.006(4) 0.016(5) 0.015(5) -0.005(4) -0.002(4) -0.001(3)
N4 0.008(5) 0.020(5) 0.017(5) 0.001(4) -0.002(4) -0.008(4)
C1 0.014(2) 0.014(2) 0.014(2) 0.0002(10) -0.0003(10) -0.0002(10)
C2 0.006(5) 0.018(6) 0.013(5) -0.001(4) -0.001(4) -0.002(4)
C3 0.012(4) 0.015(4) 0.020(4) -0.002(3) -0.004(3) 0.005(3)
C4 0.014(6) 0.017(6) 0.018(6) -0.001(5) -0.008(4) 0.005(4)
C5 0.014(6) 0.020(6) 0.021(6) 0.001(5) -0.001(5) -0.003(4)
C6 0.008(4) 0.014(4) 0.012(4) -0.004(3) -0.001(3) -0.002(3)
C7 0.0098(19) 0.0100(19) 0.0101(19) 0.0000(10) -0.0001(10) 0.0002(10)
C8 0.007(5) 0.010(5) 0.018(6) -0.005(4) 0.001(4) -0.005(4)
C9 0.018(6) 0.028(7) 0.025(7) -0.001(5) -0.004(5) 0.011(5)
C10 0.031(7) 0.031(7) 0.020(6) 0.004(6) -0.011(5) -0.007(6)
C11 0.011(6) 0.023(6) 0.012(5) -0.009(5) -0.002(4) -0.004(4)
C12 0.014(4) 0.011(4) 0.012(4) -0.005(3) 0.004(3) -0.002(3)
C13 0.007(5) 0.022(6) 0.013(6) -0.003(4) -0.002(4) -0.002(4)
C14 0.014(4) 0.023(4) 0.023(4) -0.007(4) 0.001(4) 0.001(3)
C15 0.023(7) 0.026(7) 0.020(6) -0.008(5) 0.012(5) -0.009(5)
C16 0.020(6) 0.030(7) 0.024(7) 0.001(5) 0.002(5) 0.001(5)
C17 0.014(6) 0.028(7) 0.015(6) 0.005(5) -0.007(5) -0.006(5)
C18 0.022(6) 0.022(7) 0.023(7) 0.001(5) -0.009(5) -0.003(5)
C19 0.018(7) 0.019(7) 0.033(7) -0.003(5) -0.004(5) 0.000(5)
C20 0.013(6) 0.012(6) 0.023(6) 0.011(5) -0.008(5) -0.002(4)
C21 0.010(5) 0.013(6) 0.013(6) 0.007(4) -0.008(4) -0.004(4)
C22 0.011(5) 0.018(6) 0.016(6) 0.004(4) -0.005(4) 0.002(4)
C23 0.018(6) 0.030(7) 0.022(6) 0.014(5) -0.004(5) 0.007(5)
C24 0.012(6) 0.020(7) 0.050(9) 0.024(6) 0.002(6) 0.001(5)
C25 0.020(6) 0.011(6) 0.030(7) 0.006(5) -0.013(5) 0.002(4)
C26 0.010(5) 0.010(5) 0.011(5) 0.000(4) -0.009(4) 0.000(4)
C27 0.010(2) 0.011(2) 0.011(2) 0.0000(10) -0.0006(10) -0.0002(10)
C28 0.017(3) 0.017(3) 0.017(3) 0.0000(10) -0.0003(10) -0.0006(10)
C29 0.014(6) 0.013(6) 0.029(7) 0.011(5) -0.003(5) -0.005(4)
C30 0.020(6) 0.021(7) 0.030(7) 0.003(5) -0.011(5) -0.010(5)
C31 0.023(7) 0.019(7) 0.032(8) -0.007(5) -0.013(6) 0.003(5)
C32 0.015(6) 0.012(6) 0.026(7) -0.001(5) -0.002(5) -0.004(4)
C33 0.019(6) 0.011(5) 0.010(5) -0.004(4) 0.003(4) -0.005(4)
C34 0.018(6) 0.018(6) 0.024(7) -0.005(5) 0.003(5) -0.001(5)
C35 0.012(5) 0.033(7) 0.018(6) -0.006(5) -0.005(5) 0.005(5)
C36 0.020(6) 0.041(8) 0.018(6) -0.010(6) -0.011(5) 0.009(6)
O3 0.020(5) 0.036(5) 0.028(5) -0.008(4) -0.001(4) -0.014(4)
S1 0.0145(14) 0.0220(15) 0.0252(16) 0.0009(12) -0.0029(12) 0.0018(11)
C37 0.025(3) 0.025(3) 0.025(3) -0.0002(10) -0.0001(10) -0.0001(10)
C38 0.035(3) 0.036(3) 0.036(3) -0.0002(10) 0.0006(10) -0.0002(10)

loop_
_atom_type_symbol
_atom_type_description
_atom_type_scat_dispersion_real
_atom_type_scat_dispersion_imag
_atom_type_scat_source
C C 0.0033 0.0016 'International Tables Vol C Tables 4.2.6.8 and 6.1.1.4'
H H 0.0000 0.0000 'International Tables Vol C Tables 4.2.6.8 and 6.1.1.4'
N N 0.0061 0.0033 'International Tables Vol C Tables 4.2.6.8 and 6.1.1.4'
O O 0.0106 0.0060 'International Tables Vol C Tables 4.2.6.8 and 6.1.1.4'
S S 0.1246 0.1234 'International Tables Vol C Tables 4.2.6.8 and 6.1.1.4'
I I -0.4742 1.8119 'International Tables Vol C Tables 4.2.6.8 and 6.1.1.4'
Hg Hg -2.3894 9.2266 'International Tables Vol C Tables 4.2.6.8 and 6.1.1.4'

loop_
_geom_angle_atom_site_label_1
_geom_angle_atom_site_label_2
_geom_angle_atom_site_label_3
_geom_angle
I4 Hg1 I1 119.65(3)
I4 Hg1 I3 113.28(3)
I1 Hg1 I3 106.70(3)
I4 Hg1 I2 102.73(3)
I1 Hg1 I2 103.13(3)
I3 Hg1 I2 110.68(3)
C7 Hg2 C33 170.6(4)
C7 Hg2 O3 86.2(3)
C33 Hg2 O3 98.6(4)
C7 Hg2 I2 94.3(3)
C33 Hg2 I2 94.5(3)
O3 Hg2 I2 78.5(2)
Hg1 I2 Hg2 126.16(3)
C13 O1 C18 115.6(9)
C20 O2 C19 120.6(9)
C7 N1 C1 110.3(9)
C7 N1 C8 127.4(9)
C1 N1 C8 122.2(9)
C7 N2 C6 109.3(9)
C7 N2 C11 126.5(9)
C6 N2 C11 124.1(9)
C33 N3 C27 110.4(9)
C33 N3 C26 123.7(9)
C27 N3 C26 125.9(9)
C33 N4 C28 109.5(9)
C33 N4 C34 125.6(10)
C28 N4 C34 124.9(10)
N1 C1 C2 132.2(10)
N1 C1 C6 106.7(9)
C2 C1 C6 121.0(10)
C3 C2 C1 116.6(10)
C3 C2 H2 121.7
C1 C2 H2 121.7
C2 C3 C4 122.4(10)
C2 C3 H3 118.8
C4 C3 H3 118.8
C3 C4 C5 120.8(10)
C3 C4 H4 119.6
C5 C4 H4 119.6
C6 C5 C4 117.2(10)
C6 C5 H5 121.4
C4 C5 H5 121.4
C5 C6 C1 121.9(10)
C5 C6 N2 132.4(10)
C1 C6 N2 105.5(9)
N2 C7 N1 108.0(9)
N2 C7 Hg2 126.7(7)
N1 C7 Hg2 124.9(8)
N1 C8 C9 112.3(9)
N1 C8 H8A 109.1
C9 C8 H8A 109.1
N1 C8 H8B 109.1
C9 C8 H8B 109.1
H8A C8 H8B 107.9
C10 C9 C8 110.2(10)
C10 C9 H9A 109.6
C8 C9 H9A 109.6
C10 C9 H9B 109.6
C8 C9 H9B 109.6
H9A C9 H9B 108.1
C9 C10 H10A 109.5
C9 C10 H10B 109.5
H10A C10 H10B 109.5
C9 C10 H10C 109.5
H10A C10 H10C 109.5
H10B C10 H10C 109.5
N2 C11 C12 112.7(8)
N2 C11 H11A 109.1
C12 C11 H11A 109.1
N2 C11 H11B 109.1
C12 C11 H11B 109.1
H11A C11 H11B 107.8
C17 C12 C13 119.2(10)
C17 C12 C11 120.1(10)
C13 C12 C11 120.7(10)
C12 C13 O1 115.5(9)
C12 C13 C14 121.7(11)
O1 C13 C14 122.8(10)
C15 C14 C13 117.8(11)
C15 C14 H14 121.1
C13 C14 H14 121.1
C14 C15 C16 121.8(11)
C14 C15 H15 119.1
C16 C15 H15 119.1
C15 C16 C17 118.0(11)
C15 C16 H16 121.0
C17 C16 H16 121.0
C12 C17 C16 121.3(11)
C12 C17 H17 119.4
C16 C17 H17 119.4
O1 C18 C19 106.2(9)
O1 C18 H18A 110.5
C19 C18 H18A 110.5
O1 C18 H18B 110.5
C19 C18 H18B 110.5
H18A C18 H18B 108.7
O2 C19 C18 112.1(10)
O2 C19 H19A 109.2
C18 C19 H19A 109.2
O2 C19 H19B 109.2
C18 C19 H19B 109.2
H19A C19 H19B 107.9
O2 C20 C21 115.1(10)
O2 C20 C25 124.8(10)
C21 C20 C25 120.1(11)
C20 C21 C22 119.4(10)
C20 C21 C26 120.4(10)
C22 C21 C26 120.2(9)
C23 C22 C21 121.4(11)
C23 C22 H22 119.3
C21 C22 H22 119.3
C22 C23 C24 118.4(12)
C22 C23 H23 120.8
C24 C23 H23 120.8
C25 C24 C23 120.9(12)
C25 C24 H24 119.6
C23 C24 H24 119.6
C24 C25 C20 119.8(11)
C24 C25 H25 120.1
C20 C25 H25 120.1
N3 C26 C21 112.8(8)
N3 C26 H26A 109.0
C21 C26 H26A 109.0
N3 C26 H26B 109.0
C21 C26 H26B 109.0
H26A C26 H26B 107.8
C28 C27 C32 123.2(10)
C28 C27 N3 105.3(9)
C32 C27 N3 131.5(10)
C27 C28 N4 107.8(10)
C27 C28 C29 121.8(11)
N4 C28 C29 130.5(10)
C30 C29 C28 115.0(11)
C30 C29 H29 122.5
C28 C29 H29 122.5
C29 C30 C31 123.5(12)
C29 C30 H30 118.3
C31 C30 H30 118.3
C32 C31 C30 119.8(12)
C32 C31 H31 120.1
C30 C31 H31 120.1
C31 C32 C27 116.7(11)
C31 C32 H32 121.7
C27 C32 H32 121.7
N4 C33 N3 107.0(9)
N4 C33 Hg2 127.1(8)
N3 C33 Hg2 125.9(8)
N4 C34 C35 114.3(9)
N4 C34 H34A 108.7
C35 C34 H34A 108.7
N4 C34 H34B 108.7
C35 C34 H34B 108.7
H34A C34 H34B 107.6
C34 C35 C36 109.0(10)
C34 C35 H35A 109.9
C36 C35 H35A 109.9
C34 C35 H35B 109.9
C36 C35 H35B 109.9
H35A C35 H35B 108.3
C35 C36 H36A 109.5
C35 C36 H36B 109.5
H36A C36 H36B 109.5
C35 C36 H36C 109.5
H36A C36 H36C 109.5
H36B C36 H36C 109.5
S1 O3 Hg2 144.2(5)
O3 S1 C37 105.8(6)
O3 S1 C38 106.1(6)
C37 S1 C38 98.6(7)
S1 C37 H37A 109.5
S1 C37 H37B 109.5
H37A C37 H37B 109.5
S1 C37 H37C 109.5
H37A C37 H37C 109.5
H37B C37 H37C 109.5
S1 C38 H38A 109.5
S1 C38 H38B 109.5
H38A C38 H38B 109.5
S1 C38 H38C 109.5
H38A C38 H38C 109.5
H38B C38 H38C 109.5

loop_
_geom_bond_atom_site_label_1
_geom_bond_atom_site_label_2
_geom_bond_distance
Hg1 I4 2.7431(9)
Hg1 I1 2.7590(8)
Hg1 I3 2.7875(8)
Hg1 I2 2.8960(9)
Hg2 C7 2.064(10)
Hg2 C33 2.075(11)
Hg2 O3 2.671(9)
Hg2 I2 3.1803(8)
O1 C13 1.386(14)
O1 C18 1.448(14)
O2 C20 1.366(15)
O2 C19 1.452(14)
N1 C7 1.346(14)
N1 C1 1.379(14)
N1 C8 1.499(14)
N2 C7 1.345(14)
N2 C6 1.413(14)
N2 C11 1.473(14)
N3 C33 1.349(14)
N3 C27 1.397(14)
N3 C26 1.471(13)
N4 C33 1.344(14)
N4 C28 1.388(15)
N4 C34 1.465(14)
C1 C2 1.385(15)
C1 C6 1.401(16)
C2 C3 1.380(16)
C2 H2 0.9300
C3 C4 1.381(16)
C3 H3 0.9300
C4 C5 1.395(16)
C4 H4 0.9300
C5 C6 1.361(16)
C5 H5 0.9300
C8 C9 1.535(16)
C8 H8A 0.9700
C8 H8B 0.9700
C9 C10 1.487(18)
C9 H9A 0.9700
C9 H9B 0.9700
C10 H10A 0.9600
C10 H10B 0.9600
C10 H10C 0.9600
C11 C12 1.527(15)
C11 H11A 0.9700
C11 H11B 0.9700
C12 C17 1.365(16)
C12 C13 1.370(16)
C13 C14 1.405(16)
C14 C15 1.370(18)
C14 H14 0.9300
C15 C16 1.392(18)
C15 H15 0.9300
C16 C17 1.403(17)
C16 H16 0.9300
C17 H17 0.9300
C18 C19 1.480(18)
C18 H18A 0.9700
C18 H18B 0.9700
C19 H19A 0.9700
C19 H19B 0.9700
C20 C21 1.372(16)
C20 C25 1.414(17)
C21 C22 1.399(16)
C21 C26 1.517(14)
C22 C23 1.388(16)
C22 H22 0.9300
C23 C24 1.402(19)
C23 H23 0.9300
C24 C25 1.372(19)
C24 H24 0.9300
C25 H25 0.9300
C26 H26A 0.9700
C26 H26B 0.9700
C27 C28 1.373(16)
C27 C32 1.394(15)
C28 C29 1.401(16)
C29 C30 1.388(19)
C29 H29 0.9300
C30 C31 1.42(2)
C30 H30 0.9300
C31 C32 1.379(17)
C31 H31 0.9300
C32 H32 0.9300
C34 C35 1.501(16)
C34 H34A 0.9700
C34 H34B 0.9700
C35 C36 1.515(17)
C35 H35A 0.9700
C35 H35B 0.9700
C36 H36A 0.9600
C36 H36B 0.9600
C36 H36C 0.9600
O3 S1 1.491(9)
S1 C37 1.778(13)
S1 C38 1.779(15)
C37 H37A 0.9600
C37 H37B 0.9600
C37 H37C 0.9600
C38 H38A 0.9600
C38 H38B 0.9600
C38 H38C 0.9600

loop_
_geom_torsion_atom_site_label_1
_geom_torsion_atom_site_label_2
_geom_torsion_atom_site_label_3
_geom_torsion_atom_site_label_4
_geom_torsion
I4 Hg1 I2 Hg2 -149.44(3)
I1 Hg1 I2 Hg2 -24.46(4)
I3 Hg1 I2 Hg2 89.34(4)
C7 Hg2 I2 Hg1 -79.4(3)
C33 Hg2 I2 Hg1 97.4(3)
O3 Hg2 I2 Hg1 -164.7(2)
C7 N1 C1 C2 -176.3(11)
C8 N1 C1 C2 0.2(18)
C7 N1 C1 C6 1.0(12)
C8 N1 C1 C6 177.5(9)
N1 C1 C2 C3 176.7(11)
C6 C1 C2 C3 -0.3(15)
C1 C2 C3 C4 0.4(15)
C2 C3 C4 C5 -1.9(16)
C3 C4 C5 C6 3.1(16)
C4 C5 C6 C1 -3.0(16)
C4 C5 C6 N2 -178.3(10)
N1 C1 C6 C5 -176.0(10)
C2 C1 C6 C5 1.7(16)
N1 C1 C6 N2 0.4(11)
C2 C1 C6 N2 178.1(9)
C7 N2 C6 C5 174.2(11)
C11 N2 C6 C5 -5.3(17)
C7 N2 C6 C1 -1.7(11)
C11 N2 C6 C1 178.9(9)
C6 N2 C7 N1 2.3(11)
C11 N2 C7 N1 -178.3(9)
C6 N2 C7 Hg2 -171.5(7)
C11 N2 C7 Hg2 7.9(15)
C1 N1 C7 N2 -2.1(12)
C8 N1 C7 N2 -178.3(9)
C1 N1 C7 Hg2 171.9(7)
C8 N1 C7 Hg2 -4.4(15)
C33 Hg2 C7 N2 -110(2)
O3 Hg2 C7 N2 128.9(9)
I2 Hg2 C7 N2 50.7(9)
C33 Hg2 C7 N1 77(3)
O3 Hg2 C7 N1 -43.9(9)
I2 Hg2 C7 N1 -122.1(8)
C7 N1 C8 C9 -112.3(12)
C1 N1 C8 C9 71.8(13)
N1 C8 C9 C10 -170.0(10)
C7 N2 C11 C12 118.3(11)
C6 N2 C11 C12 -62.4(13)
N2 C11 C12 C17 118.2(11)
N2 C11 C12 C13 -65.6(13)
C17 C12 C13 O1 175.8(10)
C11 C12 C13 O1 -0.5(14)
C17 C12 C13 C14 -4.2(16)
C11 C12 C13 C14 179.5(10)
C18 O1 C13 C12 -167.7(9)
C18 O1 C13 C14 12.3(15)
C12 C13 C14 C15 2.6(17)
O1 C13 C14 C15 -177.4(10)
C13 C14 C15 C16 0.5(17)
C14 C15 C16 C17 -1.8(17)
C13 C12 C17 C16 2.8(18)
C11 C12 C17 C16 179.1(11)
C15 C16 C17 C12 0.2(18)
C13 O1 C18 C19 167.9(10)
C20 O2 C19 C18 -72.7(13)
O1 C18 C19 O2 -59.8(12)
C19 O2 C20 C21 171.8(10)
C19 O2 C20 C25 -10.9(16)
O2 C20 C21 C22 177.0(9)
C25 C20 C21 C22 -0.4(15)
O2 C20 C21 C26 -4.7(14)
C25 C20 C21 C26 177.9(9)
C20 C21 C22 C23 1.2(16)
C26 C21 C22 C23 -177.1(10)
C21 C22 C23 C24 -0.6(17)
C22 C23 C24 C25 -0.7(17)
C23 C24 C25 C20 1.5(17)
O2 C20 C25 C24 -178.1(10)
C21 C20 C25 C24 -1.0(16)
C33 N3 C26 C21 -111.7(11)
C27 N3 C26 C21 66.0(12)
C20 C21 C26 N3 69.9(12)
C22 C21 C26 N3 -111.8(11)
C33 N3 C27 C28 1.1(12)
C26 N3 C27 C28 -176.9(9)
C33 N3 C27 C32 -179.3(11)
C26 N3 C27 C32 2.8(17)
C32 C27 C28 N4 179.3(9)
N3 C27 C28 N4 -1.0(12)
C32 C27 C28 C29 -1.4(17)
N3 C27 C28 C29 178.3(10)
C33 N4 C28 C27 0.7(12)
C34 N4 C28 C27 -177.8(10)
C33 N4 C28 C29 -178.6(12)
C34 N4 C28 C29 3.0(19)
C27 C28 C29 C30 1.1(16)
N4 C28 C29 C30 -179.7(11)
C28 C29 C30 C31 0.3(17)
C29 C30 C31 C32 -1.5(19)
C30 C31 C32 C27 1.2(17)
C28 C27 C32 C31 0.2(16)
N3 C27 C32 C31 -179.4(11)
C28 N4 C33 N3 0.0(12)
C34 N4 C33 N3 178.5(9)
C28 N4 C33 Hg2 -179.2(8)
C34 N4 C33 Hg2 -0.8(16)
C27 N3 C33 N4 -0.7(12)
C26 N3 C33 N4 177.3(9)
C27 N3 C33 Hg2 178.6(7)
C26 N3 C33 Hg2 -3.4(14)
C7 Hg2 C33 N4 -83(3)
O3 Hg2 C33 N4 37.3(10)
I2 Hg2 C33 N4 116.3(9)
C7 Hg2 C33 N3 98(3)
O3 Hg2 C33 N3 -141.9(9)
I2 Hg2 C33 N3 -62.8(9)
C33 N4 C34 C35 89.8(13)
C28 N4 C34 C35 -91.9(13)
N4 C34 C35 C36 -175.7(10)
C7 Hg2 O3 S1 -104.5(10)
C33 Hg2 O3 S1 83.6(10)
I2 Hg2 O3 S1 -9.3(9)
Hg2 O3 S1 C37 -63.3(11)
Hg2 O3 S1 C38 -167.4(9)
